data_7161083
loop_
_publ_author_name
'Cui, Yan-Zhao'
'Li, He'
'Liu, Huiyi'
'Yuan, Hao-Qi'
'Zhou, Hao-Tian'
'Wang, Xiao-Sai'
'Wang, Yan-Bo'

_publ_section_title
;
 Pyridine-boryl radical-mediated reductive homocoupling of
 <i>para</i>-quinone methides.
;
_journal_issue 15
_journal_name_full 'Organic &amp; biomolecular chemistry'
_journal_page_first 3295
_journal_page_last 3300
_journal_paper_doi 10.1039/d6ob00078a
_journal_volume 24
_journal_year 2026
_chemical_formula_moiety 'C42 H54 O2'
_chemical_formula_sum 'C42 H54 O2'
_chemical_formula_weight 590.85
_chemical_name_systematic 4,4'-(1,2-diphenylethane-1,2-diyl)bis(2,6-di-tert-butylphenol)
_space_group_crystal_system triclinic
_space_group_IT_number 2
_space_group_name_Hall '-P 1'
_space_group_name_H-M_alt 'P -1'
_atom_sites_solution_hydrogens geom
_atom_sites_solution_primary dual
_atom_sites_solution_secondary difmap
_audit_creation_date 2026-01-13
_audit_creation_method
;
Olex2 1.5
(compiled 2022.04.07 svn.rca3783a0 for OlexSys, GUI svn.r6498)
;
_audit_update_record
;
2026-01-13 deposited with the CCDC.	2026-03-20 downloaded from the CCDC.
;
_cell_angle_alpha 79.360(3)
_cell_angle_beta 79.696(3)
_cell_angle_gamma 89.653(3)
_cell_formula_units_Z 2
_cell_length_a 10.5638(10)
_cell_length_b 12.2180(11)
_cell_length_c 13.9601(14)
_cell_measurement_reflns_used 4841
_cell_measurement_temperature 173
_cell_measurement_theta_max 26.385
_cell_measurement_theta_min 2.473
_cell_volume 1741.6(3)
_computing_cell_refinement 'SAINT V8.40B (Bruker, 2016)'
_computing_data_collection 'Bruker D8 Venture diffractometer'
_computing_data_reduction 'SAINT V8.40B (Bruker, 2016)'
_computing_molecular_graphics 'Olex2 1.5 (Dolomanov et al., 2009)'
_computing_publication_material 'Olex2 1.5 (Dolomanov et al., 2009)'
_computing_structure_refinement 'SHELXL 2025/1 (Sheldrick, 2015)'
_computing_structure_solution 'ShelXT (Sheldrick, 2015)'
_diffrn_ambient_temperature 173.0
_diffrn_measured_fraction_theta_full 0.999
_diffrn_measured_fraction_theta_max 0.993
_diffrn_measurement_device 'three-circle diffractometer'
_diffrn_measurement_device_type 'Bruker D8 Venture_Air'
_diffrn_measurement_method 'phi and omega scans'
_diffrn_radiation_monochromator graphite
_diffrn_radiation_probe x-ray
_diffrn_radiation_type MoK\a
_diffrn_radiation_wavelength 0.71073
_diffrn_reflns_av_R_equivalents 0.0975
_diffrn_reflns_av_unetI/netI 0.0904
_diffrn_reflns_Laue_measured_fraction_full 0.999
_diffrn_reflns_Laue_measured_fraction_max 0.993
_diffrn_reflns_limit_h_max 14
_diffrn_reflns_limit_h_min -14
_diffrn_reflns_limit_k_max 16
_diffrn_reflns_limit_k_min -16
_diffrn_reflns_limit_l_max 18
_diffrn_reflns_limit_l_min -18
_diffrn_reflns_number 37575
_diffrn_reflns_point_group_measured_fraction_full 0.999
_diffrn_reflns_point_group_measured_fraction_max 0.993
_diffrn_reflns_theta_full 25.242
_diffrn_reflns_theta_max 28.391
_diffrn_reflns_theta_min 1.960
_diffrn_source 'sealed X-ray tube'
_diffrn_source_current 1.4
_diffrn_source_power 0.07
_diffrn_source_voltage 50.0
_exptl_absorpt_coefficient_mu 0.067
_exptl_absorpt_correction_T_max 0.0962
_exptl_absorpt_correction_T_min 0.0654
_exptl_absorpt_correction_type multi-scan
_exptl_absorpt_process_details
;
SADABS-2016/2 (Bruker,2016/2) was used for absorption correction.
wR2(int) was 0.1555 before and 0.0642 after correction.
The Ratio of minimum to maximum transmission is 0.6798.
The \l/2 correction factor is Not present.
;
_exptl_crystal_colour 'clear light colourless'
_exptl_crystal_colour_lustre clear
_exptl_crystal_colour_modifier light
_exptl_crystal_colour_primary colourless
_exptl_crystal_density_diffrn 1.127
_exptl_crystal_description block
_exptl_crystal_F_000 644
_exptl_crystal_size_max 0.16
_exptl_crystal_size_mid 0.14
_exptl_crystal_size_min 0.13
_refine_diff_density_max 0.601
_refine_diff_density_min -0.424
_refine_diff_density_rms 0.051
_refine_ls_extinction_coef 0.016(2)
_refine_ls_extinction_expression Fc^*^=kFc[1+0.001xFc^2^\l^3^/sin(2\q)]^-1/4^
_refine_ls_extinction_method 'SHELXL-2025/1 (Sheldrick 2025)'
_refine_ls_goodness_of_fit_ref 1.030
_refine_ls_hydrogen_treatment constr
_refine_ls_matrix_type full
_refine_ls_number_parameters 571
_refine_ls_number_reflns 8700
_refine_ls_number_restraints 464
_refine_ls_restrained_S_all 1.029
_refine_ls_R_factor_all 0.1620
_refine_ls_R_factor_gt 0.0811
_refine_ls_shift/su_max 0.003
_refine_ls_shift/su_mean 0.000
_refine_ls_structure_factor_coef Fsqd
_refine_ls_weighting_details 'w=1/[\s^2^(Fo^2^)+(0.0711P)^2^+1.3510P] where P=(Fo^2^+2Fc^2^)/3'
_refine_ls_weighting_scheme calc
_refine_ls_wR_factor_gt 0.1775
_refine_ls_wR_factor_ref 0.2187
_reflns_Friedel_coverage 0.000
_reflns_number_gt 4507
_reflns_number_total 8700
_reflns_threshold_expression 'I > 2\s(I)'
_cod_data_source_file d6ob00078a2.cif
_cod_data_source_block M13662_0m
_cod_depositor_comments
;
The following automatic conversions were performed:

data item '_diffrn_radiation_probe' value 'X-ray' was changed to
'x-ray' in accordance with the
/home/data/users/saulius/crontab/automatic-downloads/rss-feeds/RSC/lib/dictionaries/cif_core.dic
dictionary named 'cif_core.dic' version 2.4.2 last updated on
2011-04-26.

Automatic conversion script
Id: cif_fix_values 8170 2020-07-09 18:12:32Z antanas 

 Adding full bibliography for 7161083--7161088.cif.
;
_cod_database_code 7161083
_shelx_shelxl_version_number 2025/1
_shelx_space_group_comment
;
The symmetry employed for this shelxl refinement is uniquely defined
by the following loop, which should always be used as a source of
symmetry information in preference to the above space-group names.
They are only intended as comments.
;
_shelx_estimated_absorpt_t_max 0.991
_shelx_estimated_absorpt_t_min 0.989
_olex2_refinement_description
;
1. Fixed Uiso
 At 1.2 times of:
  All C(H) groups
 At 1.5 times of:
  All C(H,H,H) groups, All O(H) groups
2. Restrained distances
 H20C-H1
 2.2 with sigma of 0.01
 H1-H19A
 2.2 with sigma of 0.01
3. Uiso/Uaniso restraints and constraints
C29 \\sim C22 \\sim C23 \\sim C24 \\sim C25 \\sim C26 \\sim C27 \\sim C28 \\sim
C22A \\sim C23A \\sim C24A \\sim C25A \\sim C26A \\sim C27A \\sim C28A: within
2A with sigma of 0.01 and sigma for terminal atoms of 0.02 within 2A
C35 \\sim C36 \\sim C37 \\sim C38 \\sim C36A \\sim C37A \\sim C38A: within 2A
with sigma of 0.01 and sigma for terminal atoms of 0.02 within 2A
C8 \\sim C1 \\sim C2 \\sim C3 \\sim C4 \\sim C5 \\sim C6 \\sim C7 \\sim C1A
\\sim C2A \\sim C3A \\sim C4A \\sim C5A \\sim C6A \\sim C7A: within 2A with
sigma of 0.01 and sigma for terminal atoms of 0.02 within 2A
Uanis(C1A) \\sim Ueq, Uanis(C2A) \\sim Ueq, Uanis(C3A) \\sim Ueq, Uanis(C4A)
\\sim Ueq, Uanis(C5A) \\sim Ueq, Uanis(C6A) \\sim Ueq, Uanis(C7A) \\sim Ueq:
with sigma of 0.01 and sigma for terminal atoms of 0.02
4. Same fragment restrains
{C1A, C2A, C3A, C4A, C5A, C6A, C7A} sigma for 1-2: 0.01, 1-3: 0.01
as in
{C1, C2, C3, C4, C5, C6, C7}
{C35, C36A, C37A, C38A} sigma for 1-2: 0.01, 1-3: 0.01
as in
{C35, C36, C37, C38}
{C22A, C23A, C24A, C25A, C26A, C27A, C28A} sigma for 1-2: 0.01, 1-3: 0.01
as in
{C22, C23, C24, C25, C26, C27, C28}
5. Others
 Sof(C22A)=Sof(H22A)=Sof(C23A)=Sof(C24A)=Sof(H24A)=Sof(C25A)=Sof(H25A)=
 Sof(C26A)=Sof(H26A)=Sof(C27A)=Sof(H27A)=Sof(C28A)=Sof(H28A)=1-FVAR(1)
 Sof(C22)=Sof(H22)=Sof(C23)=Sof(C24)=Sof(H24)=Sof(C25)=Sof(H25)=Sof(C26)=
 Sof(H26)=Sof(C27)=Sof(H27)=Sof(C28)=Sof(H28)=FVAR(1)
 Sof(C1A)=Sof(H1AA)=Sof(C2A)=Sof(C3A)=Sof(H3A)=Sof(C4A)=Sof(H4A)=Sof(C5A)=
 Sof(H5A)=Sof(C6A)=Sof(H6A)=Sof(C7A)=Sof(H7A)=1-FVAR(2)
 Sof(C1)=Sof(H1A)=Sof(C2)=Sof(C3)=Sof(H3)=Sof(C4)=Sof(H4)=Sof(C5)=Sof(H5)=
 Sof(C6)=Sof(H6)=Sof(C7)=Sof(H7)=FVAR(2)
 Sof(C36A)=Sof(H36D)=Sof(H36E)=Sof(H36F)=Sof(C37A)=Sof(H37D)=Sof(H37E)=
 Sof(H37F)=Sof(C38A)=Sof(H38D)=Sof(H38E)=Sof(H38F)=1-FVAR(3)
 Sof(C36)=Sof(H36A)=Sof(H36B)=Sof(H36C)=Sof(C37)=Sof(H37A)=Sof(H37B)=Sof(H37C)=
 Sof(C38)=Sof(H38A)=Sof(H38B)=Sof(H38C)=FVAR(3)
6.a Ternary CH refined with riding coordinates:
 C1(H1A), C1A(H1AA), C22(H22), C22A(H22A)
6.b Aromatic/amide H refined with riding coordinates:
 C9(H9), C13(H13), C3(H3), C4(H4), C5(H5), C6(H6), C7(H7), C3A(H3A), C4A(H4A),
 C5A(H5A), C6A(H6A), C7A(H7A), C30(H30), C34(H34), C24(H24), C25(H25), C26(H26),
  C27(H27), C28(H28), C24A(H24A), C25A(H25A), C26A(H26A), C27A(H27A), C28A(H28A)
6.c Idealised Me refined as rotating group:
 C15(H15A,H15B,H15C), C16(H16A,H16B,H16C), C17(H17A,H17B,H17C), C19(H19A,H19B,
 H19C), C20(H20A,H20B,H20C), C21(H21A,H21B,H21C), C36(H36A,H36B,H36C), C37(H37A,
 H37B,H37C), C38(H38A,H38B,H38C), C40(H40A,H40B,H40C), C41(H41A,H41B,H41C),
 C42(H42A,H42B,H42C), C36A(H36D,H36E,H36F), C37A(H37D,H37E,H37F), C38A(H38D,
 H38E,H38F)
6.d Idealised tetrahedral OH refined as rotating group:
 O1(H1), O2(H2)
;
_olex2_submission_special_instructions 'No special instructions were received'

loop_
_space_group_symop_operation_xyz
'x, y, z'
'-x, -y, -z'

loop_
_atom_site_label
_atom_site_type_symbol
_atom_site_fract_x
_atom_site_fract_y
_atom_site_fract_z
_atom_site_U_iso_or_equiv
_atom_site_adp_type
_atom_site_occupancy
_atom_site_site_symmetry_order
_atom_site_calc_flag
_atom_site_refinement_flags_posn
_atom_site_refinement_flags_adp
_atom_site_refinement_flags_occupancy
_atom_site_disorder_assembly
_atom_site_disorder_group
O1 O 0.50651(17) 0.74259(17) 0.51249(15) 0.0431(5) Uani 1 1 d . . . . .
H1 H 0.446791 0.777270 0.541052 0.065 Uiso 1 1 calc DR U . . .
C8 C 0.8620(3) 0.8955(2) 0.4948(2) 0.0396(7) Uani 1 1 d . U . . .
C9 C 0.8387(3) 0.8377(2) 0.4239(2) 0.0379(6) Uani 1 1 d . . . . .
H9 H 0.906361 0.832325 0.370226 0.045 Uiso 1 1 calc R U . . .
C10 C 0.7202(2) 0.7867(2) 0.4275(2) 0.0332(6) Uani 1 1 d . . . . .
C11 C 0.6233(2) 0.7951(2) 0.5091(2) 0.0337(6) Uani 1 1 d . . . . .
C12 C 0.6416(2) 0.8542(2) 0.5835(2) 0.0329(6) Uani 1 1 d . . . . .
C13 C 0.7636(3) 0.9040(2) 0.5733(2) 0.0364(6) Uani 1 1 d . . . . .
H13 H 0.779479 0.945069 0.621692 0.044 Uiso 1 1 calc R U . . .
C14 C 0.6966(3) 0.7251(2) 0.3448(2) 0.0374(6) Uani 1 1 d . . . . .
C15 C 0.6627(3) 0.6014(2) 0.3874(2) 0.0490(8) Uani 1 1 d . . . . .
H15A H 0.733477 0.566973 0.417964 0.074 Uiso 1 1 calc R U . . .
H15B H 0.649252 0.563276 0.333990 0.074 Uiso 1 1 calc R U . . .
H15C H 0.583927 0.594980 0.437501 0.074 Uiso 1 1 calc R U . . .
C16 C 0.8164(3) 0.7301(3) 0.2631(2) 0.0535(8) Uani 1 1 d . . . . .
H16A H 0.839722 0.808077 0.233383 0.080 Uiso 1 1 calc R U . . .
H16B H 0.797678 0.690533 0.212073 0.080 Uiso 1 1 calc R U . . .
H16C H 0.888067 0.695004 0.291919 0.080 Uiso 1 1 calc R U . . .
C17 C 0.5886(3) 0.7793(3) 0.2940(2) 0.0452(7) Uani 1 1 d . . . . .
H17A H 0.509221 0.776651 0.343044 0.068 Uiso 1 1 calc R U . . .
H17B H 0.574529 0.738797 0.242195 0.068 Uiso 1 1 calc R U . . .
H17C H 0.613027 0.857017 0.264162 0.068 Uiso 1 1 calc R U . . .
C18 C 0.5350(3) 0.8654(2) 0.6720(2) 0.0354(6) Uani 1 1 d . . . . .
C19 C 0.4916(3) 0.7506(2) 0.7356(2) 0.0440(7) Uani 1 1 d . . . . .
H19A H 0.463316 0.702665 0.693945 0.066 Uiso 1 1 calc DR U . . .
H19B H 0.420234 0.759520 0.788739 0.066 Uiso 1 1 calc R U . . .
H19C H 0.563746 0.716551 0.764467 0.066 Uiso 1 1 calc R U . . .
C20 C 0.4201(3) 0.9295(2) 0.6365(2) 0.0423(7) Uani 1 1 d . . . . .
H20A H 0.446723 0.968476 0.567856 0.063 Uiso 1 1 calc R U . . .
H20B H 0.391613 0.983700 0.678952 0.063 Uiso 1 1 calc R U . . .
H20C H 0.349067 0.876745 0.640051 0.063 Uiso 1 1 calc DR U . . .
C21 C 0.5823(3) 0.9335(3) 0.7416(2) 0.0454(7) Uani 1 1 d . . . . .
H21A H 0.655327 0.896738 0.767191 0.068 Uiso 1 1 calc R U . . .
H21B H 0.512352 0.938668 0.796964 0.068 Uiso 1 1 calc R U . . .
H21C H 0.609264 1.008497 0.704963 0.068 Uiso 1 1 calc R U . . .
C1 C 0.9993(3) 0.9393(3) 0.4928(3) 0.0327(10) Uani 0.807(7) 1 d D U P A 1
H1A H 1.048393 0.938868 0.424663 0.039 Uiso 0.807(7) 1 calc R U P A 1
C2 C 1.0683(4) 0.8622(3) 0.5636(4) 0.0405(11) Uani 0.807(7) 1 d D U P A 1
C3 C 1.1466(4) 0.7841(4) 0.5225(4) 0.0478(11) Uani 0.807(7) 1 d D U P A 1
H3 H 1.162568 0.790056 0.452512 0.057 Uiso 0.807(7) 1 calc R U P A 1
C4 C 1.2004(5) 0.7009(4) 0.5772(3) 0.0499(11) Uani 0.807(7) 1 d D U P A 1
H4 H 1.251202 0.647948 0.546880 0.060 Uiso 0.807(7) 1 calc R U P A 1
C5 C 1.1805(4) 0.6942(4) 0.6770(3) 0.0418(10) Uani 0.807(7) 1 d D U P A 1
H5 H 1.217277 0.634746 0.716111 0.050 Uiso 0.807(7) 1 calc R U P A 1
C6 C 1.1097(5) 0.7695(4) 0.7233(4) 0.0508(11) Uani 0.807(7) 1 d D U P A 1
H6 H 1.099683 0.764260 0.792987 0.061 Uiso 0.807(7) 1 calc R U P A 1
C7 C 1.0512(4) 0.8564(4) 0.6644(4) 0.0502(12) Uani 0.807(7) 1 d D U P A 1
H7 H 1.000869 0.909797 0.694559 0.060 Uiso 0.807(7) 1 calc R U P A 1
C1A C 0.9664(16) 0.9988(12) 0.4610(12) 0.049(3) Uani 0.193(7) 1 d D U P A 2
H1AA H 1.032956 0.967852 0.413495 0.059 Uiso 0.193(7) 1 calc R U P A 2
C2A C 0.939(2) 1.1078(14) 0.3968(12) 0.057(4) Uani 0.193(7) 1 d D U P A 2
C3A C 0.875(2) 1.1888(15) 0.4404(14) 0.069(5) Uani 0.193(7) 1 d D U P A 2
H3A H 0.866280 1.181814 0.510205 0.083 Uiso 0.193(7) 1 calc R U P A 2
C4A C 0.824(3) 1.2780(18) 0.3900(18) 0.087(6) Uani 0.193(7) 1 d D U P A 2
H4A H 0.782459 1.333457 0.422976 0.104 Uiso 0.193(7) 1 calc R U P A 2
C5A C 0.834(3) 1.286(2) 0.2908(19) 0.087(6) Uani 0.193(7) 1 d D U P A 2
H5A H 0.799069 1.348615 0.254242 0.104 Uiso 0.193(7) 1 calc R U P A 2
C6A C 0.892(3) 1.2073(19) 0.2414(14) 0.087(6) Uani 0.193(7) 1 d D U P A 2
H6A H 0.890270 1.211065 0.173086 0.105 Uiso 0.193(7) 1 calc R U P A 2
C7A C 0.956(2) 1.1197(16) 0.2941(13) 0.082(5) Uani 0.193(7) 1 d D U P A 2
H7A H 1.008433 1.070385 0.260110 0.098 Uiso 0.193(7) 1 calc R U P A 2
O2 O 0.2616(2) 0.75566(17) 0.24507(18) 0.0558(6) Uani 1 1 d . . . . .
H2 H 0.298604 0.708931 0.281988 0.084 Uiso 1 1 calc R U . . .
C29 C 0.0599(3) 0.6070(3) 0.0719(2) 0.0404(7) Uani 1 1 d . U . . .
C30 C 0.0920(3) 0.5445(2) 0.1573(2) 0.0416(7) Uani 1 1 d . . . . .
H30 H 0.064054 0.468558 0.175970 0.050 Uiso 1 1 calc R U . . .
C31 C 0.1637(2) 0.5883(2) 0.21698(19) 0.0333(6) Uani 1 1 d . . . . .
C32 C 0.1986(2) 0.7012(2) 0.1880(2) 0.0339(6) Uani 1 1 d . . . . .
C33 C 0.1698(3) 0.7672(2) 0.1014(2) 0.0378(6) Uani 1 1 d . . . . .
C34 C 0.1001(3) 0.7165(3) 0.0458(2) 0.0403(7) Uani 1 1 d . . . . .
H34 H 0.079265 0.759512 -0.013022 0.048 Uiso 1 1 calc R U . . .
C35 C 0.1970(3) 0.5150(3) 0.3097(2) 0.0455(7) Uani 1 1 d D U . . .
C36 C 0.1789(7) 0.3900(4) 0.3005(6) 0.0510(18) Uani 0.675(14) 1 d D U P B 1
H36A H 0.207460 0.341140 0.356106 0.076 Uiso 0.675(14) 1 calc R U P B 1
H36B H 0.230053 0.377006 0.238002 0.076 Uiso 0.675(14) 1 calc R U P B 1
H36C H 0.087773 0.373886 0.301686 0.076 Uiso 0.675(14) 1 calc R U P B 1
C37 C 0.1005(5) 0.5319(7) 0.4009(4) 0.0533(18) Uani 0.675(14) 1 d D U P B 1
H37A H 0.013204 0.515174 0.391941 0.080 Uiso 0.675(14) 1 calc R U P B 1
H37B H 0.106473 0.609341 0.409625 0.080 Uiso 0.675(14) 1 calc R U P B 1
H37C H 0.119825 0.481966 0.459674 0.080 Uiso 0.675(14) 1 calc R U P B 1
C38 C 0.3354(5) 0.5276(7) 0.3262(7) 0.0376(17) Uani 0.675(14) 1 d D U P B 1
H38A H 0.359510 0.458724 0.366237 0.056 Uiso 0.675(14) 1 calc R U P B 1
H38B H 0.341373 0.589737 0.360743 0.056 Uiso 0.675(14) 1 calc R U P B 1
H38C H 0.393884 0.542370 0.261971 0.056 Uiso 0.675(14) 1 calc R U P B 1
C39 C 0.2123(3) 0.8914(3) 0.0699(3) 0.0533(9) Uani 1 1 d . . . . .
C40 C 0.3592(3) 0.9049(3) 0.0569(3) 0.0706(11) Uani 1 1 d . . . . .
H40A H 0.387212 0.871955 0.118915 0.106 Uiso 1 1 calc R U . . .
H40B H 0.383861 0.984290 0.039692 0.106 Uiso 1 1 calc R U . . .
H40C H 0.400390 0.867145 0.003778 0.106 Uiso 1 1 calc R U . . .
C41 C 0.1768(4) 0.9441(3) -0.0300(3) 0.0685(11) Uani 1 1 d . . . . .
H41A H 0.216197 0.902542 -0.080919 0.103 Uiso 1 1 calc R U . . .
H41B H 0.208621 1.021700 -0.048431 0.103 Uiso 1 1 calc R U . . .
H41C H 0.083071 0.941780 -0.024607 0.103 Uiso 1 1 calc R U . . .
C42 C 0.1456(3) 0.9575(3) 0.1472(3) 0.0637(10) Uani 1 1 d . . . . .
H42A H 0.052058 0.949596 0.153581 0.095 Uiso 1 1 calc R U . . .
H42B H 0.171674 1.036397 0.126002 0.095 Uiso 1 1 calc R U . . .
H42C H 0.170540 0.928867 0.211283 0.095 Uiso 1 1 calc R U . . .
C22 C -0.0131(3) 0.5622(3) 0.0002(3) 0.0321(9) Uani 0.824(8) 1 d D U P C 1
H22 H 0.021689 0.604043 -0.067935 0.038 Uiso 0.824(8) 1 calc R U P C 1
C23 C -0.1568(3) 0.5858(4) 0.0220(3) 0.0332(9) Uani 0.824(8) 1 d D U P C 1
C24 C -0.2474(4) 0.5098(4) 0.0811(5) 0.0442(11) Uani 0.824(8) 1 d D U P C 1
H24 H -0.219975 0.439590 0.111155 0.053 Uiso 0.824(8) 1 calc R U P C 1
C25 C -0.3774(4) 0.5330(4) 0.0979(4) 0.0526(14) Uani 0.824(8) 1 d D U P C 1
H25 H -0.437468 0.478591 0.138413 0.063 Uiso 0.824(8) 1 calc R U P C 1
C26 C -0.4198(4) 0.6344(4) 0.0562(4) 0.0480(13) Uani 0.824(8) 1 d D U P C 1
H26 H -0.508820 0.650374 0.066870 0.058 Uiso 0.824(8) 1 calc R U P C 1
C27 C -0.3305(4) 0.7121(4) -0.0012(4) 0.0487(12) Uani 0.824(8) 1 d D U P C 1
H27 H -0.357598 0.783673 -0.028107 0.058 Uiso 0.824(8) 1 calc R U P C 1
C28 C -0.2007(4) 0.6869(4) -0.0203(4) 0.0446(10) Uani 0.824(8) 1 d D U P C 1
H28 H -0.141241 0.740078 -0.063251 0.054 Uiso 0.824(8) 1 calc R U P C 1
C22A C -0.0344(13) 0.5105(15) 0.0507(15) 0.036(3) Uani 0.176(8) 1 d D U P C 2
H22A H -0.037410 0.441443 0.102375 0.043 Uiso 0.176(8) 1 calc R U P C 2
C23A C -0.1697(12) 0.5548(15) 0.0476(19) 0.038(2) Uani 0.176(8) 1 d D U P C 2
C24A C -0.2793(14) 0.4886(16) 0.084(2) 0.042(3) Uani 0.176(8) 1 d D U P C 2
H24A H -0.271498 0.414274 0.117198 0.050 Uiso 0.176(8) 1 calc R U P C 2
C25A C -0.4006(13) 0.5276(19) 0.074(2) 0.049(3) Uani 0.176(8) 1 d D U P C 2
H25A H -0.474492 0.480199 0.099554 0.059 Uiso 0.176(8) 1 calc R U P C 2
C26A C -0.4143(14) 0.635(2) 0.025(2) 0.049(3) Uani 0.176(8) 1 d D U P C 2
H26A H -0.497080 0.665649 0.024956 0.059 Uiso 0.176(8) 1 calc R U P C 2
C27A C -0.3045(18) 0.6967(18) -0.0222(19) 0.048(3) Uani 0.176(8) 1 d D U P C 2
H27A H -0.309728 0.761372 -0.070724 0.058 Uiso 0.176(8) 1 calc R U P C 2
C28A C -0.1852(15) 0.6628(15) 0.002(2) 0.044(3) Uani 0.176(8) 1 d D U P C 2
H28A H -0.114658 0.714734 -0.013329 0.053 Uiso 0.176(8) 1 calc R U P C 2
C36A C 0.1436(15) 0.3959(9) 0.3494(16) 0.085(5) Uani 0.325(14) 1 d D U P B 2
H36D H 0.049372 0.396425 0.363999 0.128 Uiso 0.325(14) 1 calc R U P B 2
H36E H 0.176036 0.365344 0.410128 0.128 Uiso 0.325(14) 1 calc R U P B 2
H36F H 0.171238 0.349620 0.299527 0.128 Uiso 0.325(14) 1 calc R U P B 2
C37A C 0.147(2) 0.5821(13) 0.3945(9) 0.099(5) Uani 0.325(14) 1 d D U P B 2
H37D H 0.056477 0.599972 0.393931 0.149 Uiso 0.325(14) 1 calc R U P B 2
H37E H 0.198419 0.651162 0.383611 0.149 Uiso 0.325(14) 1 calc R U P B 2
H37F H 0.154700 0.536766 0.458791 0.149 Uiso 0.325(14) 1 calc R U P B 2
C38A C 0.3452(7) 0.5115(16) 0.3014(15) 0.042(4) Uani 0.325(14) 1 d D U P B 2
H38D H 0.366535 0.459426 0.358193 0.064 Uiso 0.325(14) 1 calc R U P B 2
H38E H 0.379415 0.586047 0.300700 0.064 Uiso 0.325(14) 1 calc R U P B 2
H38F H 0.383380 0.486724 0.239926 0.064 Uiso 0.325(14) 1 calc R U P B 2

loop_
_atom_site_aniso_label
_atom_site_aniso_U_11
_atom_site_aniso_U_22
_atom_site_aniso_U_33
_atom_site_aniso_U_23
_atom_site_aniso_U_13
_atom_site_aniso_U_12
O1 0.0294(10) 0.0500(12) 0.0536(12) -0.0211(10) -0.0048(9) -0.0093(8)
C8 0.0320(14) 0.0398(16) 0.0469(16) -0.0101(13) -0.0044(12) -0.0070(12)
C9 0.0322(14) 0.0399(16) 0.0418(16) -0.0112(13) -0.0036(12) -0.0050(12)
C10 0.0317(13) 0.0305(14) 0.0389(15) -0.0073(12) -0.0096(12) 0.0003(11)
C11 0.0305(13) 0.0319(14) 0.0400(15) -0.0070(12) -0.0093(12) -0.0030(11)
C12 0.0330(13) 0.0275(14) 0.0377(15) -0.0032(12) -0.0083(11) -0.0010(11)
C13 0.0369(14) 0.0313(14) 0.0445(16) -0.0101(12) -0.0132(12) -0.0032(11)
C14 0.0344(14) 0.0390(16) 0.0433(16) -0.0161(13) -0.0099(12) 0.0020(12)
C15 0.0593(19) 0.0363(16) 0.059(2) -0.0162(15) -0.0226(16) 0.0037(14)
C16 0.0452(17) 0.068(2) 0.055(2) -0.0337(18) -0.0060(15) 0.0003(15)
C17 0.0476(17) 0.0471(18) 0.0467(18) -0.0157(15) -0.0171(14) 0.0048(14)
C18 0.0344(14) 0.0334(15) 0.0382(15) -0.0056(12) -0.0066(12) -0.0016(11)
C19 0.0436(16) 0.0425(17) 0.0429(17) -0.0021(14) -0.0061(13) -0.0025(13)
C20 0.0377(15) 0.0411(17) 0.0489(18) -0.0108(14) -0.0080(13) 0.0025(12)
C21 0.0458(17) 0.0512(19) 0.0411(17) -0.0144(14) -0.0069(13) -0.0026(14)
C1 0.0276(16) 0.0274(19) 0.043(2) -0.0076(15) -0.0042(14) -0.0036(13)
C2 0.0275(17) 0.029(2) 0.058(2) 0.0090(19) -0.0072(18) -0.0025(15)
C3 0.037(2) 0.049(2) 0.058(3) -0.006(2) -0.012(2) -0.0001(17)
C4 0.040(2) 0.045(2) 0.064(3) -0.014(2) -0.006(2) 0.0007(17)
C5 0.037(2) 0.045(2) 0.045(2) -0.0024(19) -0.0162(19) -0.0049(16)
C6 0.057(2) 0.046(2) 0.048(2) -0.011(2) -0.003(2) -0.014(2)
C7 0.042(2) 0.048(2) 0.053(3) 0.003(2) -0.002(2) -0.0083(18)
C1A 0.045(5) 0.045(5) 0.053(5) -0.011(5) 0.000(4) 0.003(5)
C2A 0.055(6) 0.059(6) 0.060(6) -0.030(5) -0.002(5) -0.001(5)
C3A 0.066(7) 0.072(7) 0.076(7) -0.039(6) -0.006(6) -0.004(6)
C4A 0.081(8) 0.089(8) 0.090(8) -0.027(6) -0.006(6) -0.011(6)
C5A 0.083(8) 0.091(8) 0.084(8) -0.015(6) -0.011(6) -0.015(6)
C6A 0.086(7) 0.096(8) 0.078(8) -0.016(6) -0.008(6) -0.034(6)
C7A 0.077(7) 0.087(7) 0.080(7) -0.031(6) 0.006(6) -0.028(6)
O2 0.0703(15) 0.0415(12) 0.0711(16) -0.0192(11) -0.0452(13) 0.0019(11)
C29 0.0354(14) 0.0479(17) 0.0469(17) -0.0250(14) -0.0146(12) 0.0085(12)
C30 0.0336(14) 0.0344(15) 0.0602(19) -0.0194(14) -0.0064(13) -0.0019(11)
C31 0.0293(13) 0.0373(15) 0.0334(14) -0.0092(12) -0.0027(11) 0.0010(11)
C32 0.0319(13) 0.0361(15) 0.0384(15) -0.0145(12) -0.0107(11) -0.0008(11)
C33 0.0328(14) 0.0385(16) 0.0432(16) -0.0078(13) -0.0098(12) -0.0024(11)
C34 0.0365(15) 0.0504(18) 0.0379(16) -0.0132(14) -0.0125(12) 0.0062(13)
C35 0.0357(15) 0.0510(18) 0.0449(17) 0.0025(14) -0.0057(13) -0.0002(13)
C36 0.061(4) 0.042(3) 0.047(4) 0.015(2) -0.025(3) -0.017(2)
C37 0.039(3) 0.081(4) 0.031(3) 0.009(3) 0.001(2) -0.008(3)
C38 0.040(3) 0.043(3) 0.033(4) -0.011(3) -0.009(2) 0.000(2)
C39 0.0408(16) 0.0444(18) 0.071(2) 0.0047(17) -0.0173(16) -0.0035(14)
C40 0.0455(19) 0.047(2) 0.112(3) 0.008(2) -0.018(2) -0.0090(15)
C41 0.063(2) 0.055(2) 0.079(3) 0.014(2) -0.017(2) 0.0032(18)
C42 0.054(2) 0.0380(18) 0.105(3) -0.0167(19) -0.025(2) 0.0020(15)
C22 0.0375(17) 0.0307(19) 0.0306(19) -0.0087(16) -0.0099(14) -0.0012(14)
C23 0.0381(17) 0.032(2) 0.033(2) -0.0103(16) -0.0118(14) 0.0017(14)
C24 0.044(2) 0.040(2) 0.043(2) -0.0011(19) 0.000(2) 0.0062(18)
C25 0.045(2) 0.052(2) 0.053(3) -0.003(2) 0.0046(19) 0.0028(18)
C26 0.0382(18) 0.054(2) 0.049(3) -0.005(2) -0.0051(17) 0.0070(16)
C27 0.038(2) 0.045(2) 0.060(3) -0.006(2) -0.0035(19) 0.0120(16)
C28 0.0372(19) 0.041(2) 0.054(3) 0.0026(18) -0.0140(17) 0.0009(16)
C22A 0.036(4) 0.034(5) 0.039(5) -0.009(4) -0.010(4) 0.004(4)
C23A 0.037(4) 0.036(4) 0.042(4) -0.005(4) -0.010(4) 0.004(4)
C24A 0.038(5) 0.044(5) 0.042(4) -0.006(4) -0.004(4) 0.001(4)
C25A 0.041(5) 0.053(5) 0.049(5) -0.005(5) -0.002(4) 0.007(4)
C26A 0.040(4) 0.052(5) 0.053(5) -0.005(5) -0.007(4) 0.009(4)
C27A 0.039(5) 0.047(5) 0.054(5) 0.000(5) -0.009(4) 0.009(4)
C28A 0.036(4) 0.043(5) 0.051(5) -0.001(4) -0.012(4) 0.002(4)
C36A 0.054(7) 0.089(8) 0.086(9) 0.039(7) 0.002(7) -0.026(6)
C37A 0.088(10) 0.114(11) 0.061(7) 0.040(8) 0.018(8) 0.012(8)
C38A 0.054(7) 0.047(7) 0.031(8) -0.011(5) -0.017(5) -0.005(5)

loop_
_atom_type_symbol
_atom_type_description
_atom_type_scat_dispersion_real
_atom_type_scat_dispersion_imag
_atom_type_scat_source
C C 0.0033 0.0016 'International Tables Vol C Tables 4.2.6.8 and 6.1.1.4'
H H 0.0000 0.0000 'International Tables Vol C Tables 4.2.6.8 and 6.1.1.4'
O O 0.0106 0.0060 'International Tables Vol C Tables 4.2.6.8 and 6.1.1.4'

loop_
_geom_angle_atom_site_label_1
_geom_angle_atom_site_label_2
_geom_angle_atom_site_label_3
_geom_angle
_geom_angle_site_symmetry_1
_geom_angle_site_symmetry_3
_geom_angle_publ_flag
C11 O1 H1 109.5 . . ?
C9 C8 C13 119.0(2) . . ?
C9 C8 C1 120.2(3) . . ?
C9 C8 C1A 117.9(6) . . ?
C13 C8 C1 120.5(3) . . ?
C13 C8 C1A 116.0(6) . . ?
C8 C9 H9 118.6 . . ?
C8 C9 C10 122.7(3) . . ?
C10 C9 H9 118.6 . . ?
C9 C10 C11 116.8(2) . . ?
C9 C10 C14 121.1(2) . . ?
C11 C10 C14 122.1(2) . . ?
O1 C11 C10 116.2(2) . . ?
O1 C11 C12 121.0(2) . . ?
C10 C11 C12 122.8(2) . . ?
C11 C12 C18 123.0(2) . . ?
C13 C12 C11 116.5(2) . . ?
C13 C12 C18 120.5(2) . . ?
C8 C13 C12 122.2(3) . . ?
C8 C13 H13 118.9 . . ?
C12 C13 H13 118.9 . . ?
C15 C14 C10 110.4(2) . . ?
C16 C14 C10 111.9(2) . . ?
C16 C14 C15 107.3(2) . . ?
C17 C14 C10 110.6(2) . . ?
C17 C14 C15 110.1(2) . . ?
C17 C14 C16 106.4(2) . . ?
C14 C15 H15A 109.5 . . ?
C14 C15 H15B 109.5 . . ?
C14 C15 H15C 109.5 . . ?
H15A C15 H15B 109.5 . . ?
H15A C15 H15C 109.5 . . ?
H15B C15 H15C 109.5 . . ?
C14 C16 H16A 109.5 . . ?
C14 C16 H16B 109.5 . . ?
C14 C16 H16C 109.5 . . ?
H16A C16 H16B 109.5 . . ?
H16A C16 H16C 109.5 . . ?
H16B C16 H16C 109.5 . . ?
C14 C17 H17A 109.5 . . ?
C14 C17 H17B 109.5 . . ?
C14 C17 H17C 109.5 . . ?
H17A C17 H17B 109.5 . . ?
H17A C17 H17C 109.5 . . ?
H17B C17 H17C 109.5 . . ?
C12 C18 C20 110.9(2) . . ?
C19 C18 C12 111.0(2) . . ?
C19 C18 C20 111.4(2) . . ?
C21 C18 C12 111.7(2) . . ?
C21 C18 C19 106.1(2) . . ?
C21 C18 C20 105.4(2) . . ?
C18 C19 H19A 109.5 . . ?
C18 C19 H19B 109.5 . . ?
C18 C19 H19C 109.5 . . ?
H19A C19 H19B 109.5 . . ?
H19A C19 H19C 109.5 . . ?
H19B C19 H19C 109.5 . . ?
C18 C20 H20A 109.5 . . ?
C18 C20 H20B 109.5 . . ?
C18 C20 H20C 109.5 . . ?
H20A C20 H20B 109.5 . . ?
H20A C20 H20C 109.5 . . ?
H20B C20 H20C 109.5 . . ?
C18 C21 H21A 109.5 . . ?
C18 C21 H21B 109.5 . . ?
C18 C21 H21C 109.5 . . ?
H21A C21 H21B 109.5 . . ?
H21A C21 H21C 109.5 . . ?
H21B C21 H21C 109.5 . . ?
C8 C1 H1A 106.3 . . ?
C1 C1 C8 112.1(3) 2_776 . ?
C1 C1 H1A 106.3 2_776 . ?
C2 C1 C8 111.9(3) . . ?
C2 C1 C1 113.2(4) . 2_776 ?
C2 C1 H1A 106.3 . . ?
C3 C2 C1 115.9(4) . . ?
C7 C2 C1 125.8(4) . . ?
C7 C2 C3 118.1(4) . . ?
C2 C3 H3 118.5 . . ?
C4 C3 C2 123.0(4) . . ?
C4 C3 H3 118.5 . . ?
C3 C4 H4 120.7 . . ?
C3 C4 C5 118.5(4) . . ?
C5 C4 H4 120.7 . . ?
C4 C5 H5 118.7 . . ?
C4 C5 C6 122.5(4) . . ?
C6 C5 H5 118.7 . . ?
C5 C6 H6 120.8 . . ?
C5 C6 C7 118.4(4) . . ?
C7 C6 H6 120.8 . . ?
C2 C7 C6 119.4(4) . . ?
C2 C7 H7 120.3 . . ?
C6 C7 H7 120.3 . . ?
C8 C1A H1AA 100.7 . . ?
C1A C1A C8 108.3(14) 2_776 . ?
C1A C1A H1AA 100.7 2_776 . ?
C1A C1A C2A 119.1(18) 2_776 . ?
C2A C1A C8 122.3(13) . . ?
C2A C1A H1AA 100.7 . . ?
C3A C2A C1A 119.4(9) . . ?
C3A C2A C7A 118.1(7) . . ?
C7A C2A C1A 121.3(9) . . ?
C2A C3A H3A 118.1 . . ?
C4A C3A C2A 123.9(9) . . ?
C4A C3A H3A 118.1 . . ?
C3A C4A H4A 121.1 . . ?
C3A C4A C5A 117.8(9) . . ?
C5A C4A H4A 121.1 . . ?
C4A C5A H5A 118.7 . . ?
C4A C5A C6A 122.5(8) . . ?
C6A C5A H5A 118.7 . . ?
C5A C6A H6A 120.6 . . ?
C5A C6A C7A 118.7(9) . . ?
C7A C6A H6A 120.6 . . ?
C2A C7A C6A 118.4(8) . . ?
C2A C7A H7A 120.8 . . ?
C6A C7A H7A 120.8 . . ?
C32 O2 H2 109.5 . . ?
C30 C29 C22 125.4(3) . . ?
C30 C29 C22A 95.9(7) . . ?
C34 C29 C30 118.2(3) . . ?
C34 C29 C22 116.4(3) . . ?
C34 C29 C22A 145.3(7) . . ?
C29 C30 H30 118.6 . . ?
C29 C30 C31 122.9(3) . . ?
C31 C30 H30 118.6 . . ?
C30 C31 C35 120.4(3) . . ?
C32 C31 C30 116.2(2) . . ?
C32 C31 C35 123.3(2) . . ?
O2 C32 C31 121.4(2) . . ?
O2 C32 C33 115.8(2) . . ?
C31 C32 C33 122.8(2) . . ?
C32 C33 C39 121.7(2) . . ?
C34 C33 C32 117.1(3) . . ?
C34 C33 C39 121.3(3) . . ?
C29 C34 C33 122.8(3) . . ?
C29 C34 H34 118.6 . . ?
C33 C34 H34 118.6 . . ?
C31 C35 C36 107.8(3) . . ?
C31 C35 C38 115.8(4) . . ?
C31 C35 C36A 123.4(8) . . ?
C31 C35 C37A 103.7(6) . . ?
C31 C35 C38A 109.6(8) . . ?
C37 C35 C31 109.9(3) . . ?
C37 C35 C36 105.9(4) . . ?
C37 C35 C38 110.8(4) . . ?
C38 C35 C36 106.1(4) . . ?
C36A C35 C37A 105.5(7) . . ?
C36A C35 C38A 107.3(7) . . ?
C38A C35 C37A 106.1(7) . . ?
C35 C36 H36A 109.5 . . ?
C35 C36 H36B 109.5 . . ?
C35 C36 H36C 109.5 . . ?
H36A C36 H36B 109.5 . . ?
H36A C36 H36C 109.5 . . ?
H36B C36 H36C 109.5 . . ?
C35 C37 H37A 109.5 . . ?
C35 C37 H37B 109.5 . . ?
C35 C37 H37C 109.5 . . ?
H37A C37 H37B 109.5 . . ?
H37A C37 H37C 109.5 . . ?
H37B C37 H37C 109.5 . . ?
C35 C38 H38A 109.5 . . ?
C35 C38 H38B 109.5 . . ?
C35 C38 H38C 109.5 . . ?
H38A C38 H38B 109.5 . . ?
H38A C38 H38C 109.5 . . ?
H38B C38 H38C 109.5 . . ?
C40 C39 C33 110.8(3) . . ?
C41 C39 C33 112.2(3) . . ?
C41 C39 C40 106.1(3) . . ?
C41 C39 C42 107.3(3) . . ?
C42 C39 C33 110.0(3) . . ?
C42 C39 C40 110.3(3) . . ?
C39 C40 H40A 109.5 . . ?
C39 C40 H40B 109.5 . . ?
C39 C40 H40C 109.5 . . ?
H40A C40 H40B 109.5 . . ?
H40A C40 H40C 109.5 . . ?
H40B C40 H40C 109.5 . . ?
C39 C41 H41A 109.5 . . ?
C39 C41 H41B 109.5 . . ?
C39 C41 H41C 109.5 . . ?
H41A C41 H41B 109.5 . . ?
H41A C41 H41C 109.5 . . ?
H41B C41 H41C 109.5 . . ?
C39 C42 H42A 109.5 . . ?
C39 C42 H42B 109.5 . . ?
C39 C42 H42C 109.5 . . ?
H42A C42 H42B 109.5 . . ?
H42A C42 H42C 109.5 . . ?
H42B C42 H42C 109.5 . . ?
C29 C22 C22 111.2(3) . 2_565 ?
C29 C22 H22 107.0 . . ?
C22 C22 H22 107.0 2_565 . ?
C23 C22 C29 111.3(3) . . ?
C23 C22 C22 112.8(3) . 2_565 ?
C23 C22 H22 107.0 . . ?
C24 C23 C22 123.2(3) . . ?
C24 C23 C28 117.2(3) . . ?
C28 C23 C22 119.5(3) . . ?
C23 C24 H24 119.1 . . ?
C23 C24 C25 121.8(3) . . ?
C25 C24 H24 119.1 . . ?
C24 C25 H25 119.8 . . ?
C26 C25 C24 120.4(4) . . ?
C26 C25 H25 119.8 . . ?
C25 C26 H26 120.7 . . ?
C25 C26 C27 118.5(3) . . ?
C27 C26 H26 120.7 . . ?
C26 C27 H27 119.6 . . ?
C26 C27 C28 120.7(3) . . ?
C28 C27 H27 119.6 . . ?
C23 C28 C27 121.2(3) . . ?
C23 C28 H28 119.4 . . ?
C27 C28 H28 119.4 . . ?
C29 C22A H22A 110.7 . . ?
C22A C22A C29 102.1(16) 2_565 . ?
C22A C22A H22A 110.7 2_565 . ?
C23A C22A C29 110.2(10) . . ?
C23A C22A C22A 112.3(18) . 2_565 ?
C23A C22A H22A 110.7 . . ?
C24A C23A C22A 122.5(8) . . ?
C28A C23A C22A 120.0(8) . . ?
C28A C23A C24A 117.4(6) . . ?
C23A C24A H24A 119.1 . . ?
C23A C24A C25A 121.7(7) . . ?
C25A C24A H24A 119.1 . . ?
C24A C25A H25A 119.9 . . ?
C26A C25A C24A 120.2(7) . . ?
C26A C25A H25A 119.9 . . ?
C25A C26A H26A 120.9 . . ?
C25A C26A C27A 118.2(8) . . ?
C27A C26A H26A 120.9 . . ?
C26A C27A H27A 120.3 . . ?
C26A C27A C28A 119.3(8) . . ?
C28A C27A H27A 120.3 . . ?
C23A C28A C27A 120.4(8) . . ?
C23A C28A H28A 119.8 . . ?
C27A C28A H28A 119.8 . . ?
C35 C36A H36D 109.5 . . ?
C35 C36A H36E 109.5 . . ?
C35 C36A H36F 109.5 . . ?
H36D C36A H36E 109.5 . . ?
H36D C36A H36F 109.5 . . ?
H36E C36A H36F 109.5 . . ?
C35 C37A H37D 109.5 . . ?
C35 C37A H37E 109.5 . . ?
C35 C37A H37F 109.5 . . ?
H37D C37A H37E 109.5 . . ?
H37D C37A H37F 109.5 . . ?
H37E C37A H37F 109.5 . . ?
C35 C38A H38D 109.5 . . ?
C35 C38A H38E 109.5 . . ?
C35 C38A H38F 109.5 . . ?
H38D C38A H38E 109.5 . . ?
H38D C38A H38F 109.5 . . ?
H38E C38A H38F 109.5 . . ?

loop_
_geom_bond_atom_site_label_1
_geom_bond_atom_site_label_2
_geom_bond_distance
_geom_bond_site_symmetry_2
_geom_bond_publ_flag
O1 H1 0.8400 . ?
O1 C11 1.383(3) . ?
C8 C9 1.373(4) . ?
C8 C13 1.388(4) . ?
C8 C1 1.542(4) . ?
C8 C1A 1.625(16) . ?
C9 H9 0.9500 . ?
C9 C10 1.391(4) . ?
C10 C11 1.408(4) . ?
C10 C14 1.545(4) . ?
C11 C12 1.409(4) . ?
C12 C13 1.402(3) . ?
C12 C18 1.542(4) . ?
C13 H13 0.9500 . ?
C14 C15 1.538(4) . ?
C14 C16 1.537(4) . ?
C14 C17 1.533(4) . ?
C15 H15A 0.9800 . ?
C15 H15B 0.9800 . ?
C15 H15C 0.9800 . ?
C16 H16A 0.9800 . ?
C16 H16B 0.9800 . ?
C16 H16C 0.9800 . ?
C17 H17A 0.9800 . ?
C17 H17B 0.9800 . ?
C17 H17C 0.9800 . ?
C18 C19 1.539(4) . ?
C18 C20 1.547(4) . ?
C18 C21 1.536(4) . ?
C19 H19A 0.9800 . ?
C19 H19B 0.9800 . ?
C19 H19C 0.9800 . ?
C20 H20A 0.9800 . ?
C20 H20B 0.9800 . ?
C20 H20C 0.9800 . ?
C21 H21A 0.9800 . ?
C21 H21B 0.9800 . ?
C21 H21C 0.9800 . ?
C1 C1 1.532(7) 2_776 ?
C1 H1A 1.0000 . ?
C1 C2 1.517(5) . ?
C2 C3 1.396(6) . ?
C2 C7 1.374(6) . ?
C3 H3 0.9500 . ?
C3 C4 1.342(5) . ?
C4 H4 0.9500 . ?
C4 C5 1.358(6) . ?
C5 H5 0.9500 . ?
C5 C6 1.364(6) . ?
C6 H6 0.9500 . ?
C6 C7 1.428(6) . ?
C7 H7 0.9500 . ?
C1A C1A 1.41(3) 2_776 ?
C1A H1AA 1.0000 . ?
C1A C2A 1.518(9) . ?
C2A C3A 1.371(10) . ?
C2A C7A 1.393(10) . ?
C3A H3A 0.9500 . ?
C3A C4A 1.349(9) . ?
C4A H4A 0.9500 . ?
C4A C5A 1.356(10) . ?
C5A H5A 0.9500 . ?
C5A C6A 1.366(10) . ?
C6A H6A 0.9500 . ?
C6A C7A 1.420(10) . ?
C7A H7A 0.9500 . ?
O2 H2 0.8400 . ?
O2 C32 1.382(3) . ?
C29 C30 1.388(4) . ?
C29 C34 1.369(4) . ?
C29 C22 1.542(4) . ?
C29 C22A 1.648(16) . ?
C30 H30 0.9500 . ?
C30 C31 1.396(4) . ?
C31 C32 1.396(4) . ?
C31 C35 1.528(4) . ?
C32 C33 1.405(4) . ?
C33 C34 1.384(4) . ?
C33 C39 1.545(4) . ?
C34 H34 0.9500 . ?
C35 C36 1.572(5) . ?
C35 C37 1.527(5) . ?
C35 C38 1.533(5) . ?
C35 C36A 1.531(8) . ?
C35 C37A 1.575(9) . ?
C35 C38A 1.550(8) . ?
C36 H36A 0.9800 . ?
C36 H36B 0.9800 . ?
C36 H36C 0.9800 . ?
C37 H37A 0.9800 . ?
C37 H37B 0.9800 . ?
C37 H37C 0.9800 . ?
C38 H38A 0.9800 . ?
C38 H38B 0.9800 . ?
C38 H38C 0.9800 . ?
C39 C40 1.537(4) . ?
C39 C41 1.534(5) . ?
C39 C42 1.535(5) . ?
C40 H40A 0.9800 . ?
C40 H40B 0.9800 . ?
C40 H40C 0.9800 . ?
C41 H41A 0.9800 . ?
C41 H41B 0.9800 . ?
C41 H41C 0.9800 . ?
C42 H42A 0.9800 . ?
C42 H42B 0.9800 . ?
C42 H42C 0.9800 . ?
C22 C22 1.544(7) 2_565 ?
C22 H22 1.0000 . ?
C22 C23 1.530(4) . ?
C23 C24 1.380(5) . ?
C23 C28 1.382(5) . ?
C24 H24 0.9500 . ?
C24 C25 1.388(5) . ?
C25 H25 0.9500 . ?
C25 C26 1.376(5) . ?
C26 H26 0.9500 . ?
C26 C27 1.376(5) . ?
C27 H27 0.9500 . ?
C27 C28 1.393(5) . ?
C28 H28 0.9500 . ?
C22A C22A 1.54(4) 2_565 ?
C22A H22A 1.0000 . ?
C22A C23A 1.531(8) . ?
C23A C24A 1.379(9) . ?
C23A C28A 1.378(9) . ?
C24A H24A 0.9500 . ?
C24A C25A 1.388(9) . ?
C25A H25A 0.9500 . ?
C25A C26A 1.378(9) . ?
C26A H26A 0.9500 . ?
C26A C27A 1.380(9) . ?
C27A H27A 0.9500 . ?
C27A C28A 1.402(9) . ?
C28A H28A 0.9500 . ?
C36A H36D 0.9800 . ?
C36A H36E 0.9800 . ?
C36A H36F 0.9800 . ?
C37A H37D 0.9800 . ?
C37A H37E 0.9800 . ?
C37A H37F 0.9800 . ?
C38A H38D 0.9800 . ?
C38A H38E 0.9800 . ?
C38A H38F 0.9800 . ?

loop_
_geom_torsion_atom_site_label_1
_geom_torsion_atom_site_label_2
_geom_torsion_atom_site_label_3
_geom_torsion_atom_site_label_4
_geom_torsion
_geom_torsion_site_symmetry_1
_geom_torsion_site_symmetry_2
_geom_torsion_site_symmetry_3
_geom_torsion_site_symmetry_4
_geom_torsion_publ_flag
O1 C11 C12 C13 179.8(2) . . . . ?
O1 C11 C12 C18 -0.5(4) . . . . ?
C8 C9 C10 C11 -1.0(4) . . . . ?
C8 C9 C10 C14 178.3(3) . . . . ?
C8 C1 C2 C3 94.5(4) . . . . ?
C8 C1 C2 C7 -79.2(5) . . . . ?
C8 C1A C2A C3A 85(2) . . . . ?
C8 C1A C2A C7A -82(2) . . . . ?
C9 C8 C13 C12 1.0(4) . . . . ?
C9 C8 C1 C1 133.6(4) . . . 2_776 ?
C9 C8 C1 C2 -98.0(4) . . . . ?
C9 C8 C1A C1A -144.1(13) . . . 2_776 ?
C9 C8 C1A C2A 71.2(12) . . . . ?
C9 C10 C11 O1 -179.1(2) . . . . ?
C9 C10 C11 C12 1.5(4) . . . . ?
C9 C10 C14 C15 118.8(3) . . . . ?
C9 C10 C14 C16 -0.6(4) . . . . ?
C9 C10 C14 C17 -119.0(3) . . . . ?
C10 C11 C12 C13 -0.8(4) . . . . ?
C10 C11 C12 C18 178.9(2) . . . . ?
C11 C10 C14 C15 -61.9(3) . . . . ?
C11 C10 C14 C16 178.7(3) . . . . ?
C11 C10 C14 C17 60.3(3) . . . . ?
C11 C12 C13 C8 -0.5(4) . . . . ?
C11 C12 C18 C19 61.4(3) . . . . ?
C11 C12 C18 C20 -63.0(3) . . . . ?
C11 C12 C18 C21 179.6(3) . . . . ?
C13 C8 C9 C10 -0.2(4) . . . . ?
C13 C8 C1 C1 -52.9(5) . . . 2_776 ?
C13 C8 C1 C2 75.6(4) . . . . ?
C13 C8 C1A C1A 65.6(16) . . . 2_776 ?
C13 C8 C1A C2A -79.2(11) . . . . ?
C13 C12 C18 C19 -118.9(3) . . . . ?
C13 C12 C18 C20 116.7(3) . . . . ?
C13 C12 C18 C21 -0.7(3) . . . . ?
C14 C10 C11 O1 1.6(4) . . . . ?
C14 C10 C11 C12 -177.8(2) . . . . ?
C18 C12 C13 C8 179.8(2) . . . . ?
C1 C8 C9 C10 173.4(3) . . . . ?
C1 C8 C13 C12 -172.6(3) . . . . ?
C1 C1 C2 C3 -137.6(4) 2_776 . . . ?
C1 C1 C2 C7 48.6(5) 2_776 . . . ?
C1 C2 C3 C4 -170.9(4) . . . . ?
C1 C2 C7 C6 171.5(4) . . . . ?
C2 C3 C4 C5 -1.8(7) . . . . ?
C3 C2 C7 C6 -2.1(6) . . . . ?
C3 C4 C5 C6 -1.0(7) . . . . ?
C4 C5 C6 C7 2.1(7) . . . . ?
C5 C6 C7 C2 -0.4(6) . . . . ?
C7 C2 C3 C4 3.3(6) . . . . ?
C1A C8 C9 C10 -149.7(6) . . . . ?
C1A C8 C13 C12 151.0(6) . . . . ?
C1A C1A C2A C3A -56(3) 2_776 . . . ?
C1A C1A C2A C7A 137(2) 2_776 . . . ?
C1A C2A C3A C4A -166(3) . . . . ?
C1A C2A C7A C6A 160(2) . . . . ?
C2A C3A C4A C5A 2(5) . . . . ?
C3A C2A C7A C6A -8(3) . . . . ?
C3A C4A C5A C6A 1(6) . . . . ?
C4A C5A C6A C7A -6(5) . . . . ?
C5A C6A C7A C2A 10(4) . . . . ?
C7A C2A C3A C4A 2(4) . . . . ?
O2 C32 C33 C34 -176.3(3) . . . . ?
O2 C32 C33 C39 3.0(4) . . . . ?
C29 C30 C31 C32 2.1(4) . . . . ?
C29 C30 C31 C35 -179.5(3) . . . . ?
C29 C22 C23 C24 -95.2(5) . . . . ?
C29 C22 C23 C28 86.2(5) . . . . ?
C29 C22A C23A C24A -144(3) . . . . ?
C29 C22A C23A C28A 40(3) . . . . ?
C30 C29 C34 C33 -0.7(4) . . . . ?
C30 C29 C22 C22 -29.6(5) . . . 2_565 ?
C30 C29 C22 C23 97.2(4) . . . . ?
C30 C29 C22A C22A -118.6(14) . . . 2_565 ?
C30 C29 C22A C23A 122.0(13) . . . . ?
C30 C31 C32 O2 175.3(3) . . . . ?
C30 C31 C32 C33 -3.0(4) . . . . ?
C30 C31 C35 C36 18.1(5) . . . . ?
C30 C31 C35 C37 -96.9(4) . . . . ?
C30 C31 C35 C38 136.7(4) . . . . ?
C30 C31 C35 C36A -6.9(10) . . . . ?
C30 C31 C35 C37A -126.2(9) . . . . ?
C30 C31 C35 C38A 120.8(8) . . . . ?
C31 C32 C33 C34 2.1(4) . . . . ?
C31 C32 C33 C39 -178.6(3) . . . . ?
C32 C31 C35 C36 -163.6(4) . . . . ?
C32 C31 C35 C37 81.4(4) . . . . ?
C32 C31 C35 C38 -45.0(5) . . . . ?
C32 C31 C35 C36A 171.4(9) . . . . ?
C32 C31 C35 C37A 52.1(9) . . . . ?
C32 C31 C35 C38A -60.8(8) . . . . ?
C32 C33 C34 C29 -0.2(4) . . . . ?
C32 C33 C39 C40 58.2(4) . . . . ?
C32 C33 C39 C41 176.6(3) . . . . ?
C32 C33 C39 C42 -64.0(4) . . . . ?
C34 C29 C30 C31 -0.3(4) . . . . ?
C34 C29 C22 C22 147.7(4) . . . 2_565 ?
C34 C29 C22 C23 -85.5(4) . . . . ?
C34 C29 C22A C22A 72.2(15) . . . 2_565 ?
C34 C29 C22A C23A -47.3(19) . . . . ?
C34 C33 C39 C40 -122.5(3) . . . . ?
C34 C33 C39 C41 -4.1(4) . . . . ?
C34 C33 C39 C42 115.3(3) . . . . ?
C35 C31 C32 O2 -3.1(4) . . . . ?
C35 C31 C32 C33 178.6(3) . . . . ?
C39 C33 C34 C29 -179.4(3) . . . . ?
C22 C29 C30 C31 176.9(3) . . . . ?
C22 C29 C34 C33 -178.2(3) . . . . ?
C22 C22 C23 C24 30.7(6) 2_565 . . . ?
C22 C22 C23 C28 -147.9(4) 2_565 . . . ?
C22 C23 C24 C25 -178.7(5) . . . . ?
C22 C23 C28 C27 -179.1(5) . . . . ?
C23 C24 C25 C26 -0.6(9) . . . . ?
C24 C23 C28 C27 2.2(7) . . . . ?
C24 C25 C26 C27 -0.7(7) . . . . ?
C25 C26 C27 C28 2.8(7) . . . . ?
C26 C27 C28 C23 -3.6(8) . . . . ?
C28 C23 C24 C25 -0.1(8) . . . . ?
C22A C29 C30 C31 -173.4(6) . . . . ?
C22A C29 C34 C33 167.2(10) . . . . ?
C22A C22A C23A C24A 103(3) 2_565 . . . ?
C22A C22A C23A C28A -73(3) 2_565 . . . ?
C22A C23A C24A C25A -175(3) . . . . ?
C22A C23A C28A C27A 165(2) . . . . ?
C23A C24A C25A C26A 0(5) . . . . ?
C24A C23A C28A C27A -11(4) . . . . ?
C24A C25A C26A C27A 8(4) . . . . ?
C25A C26A C27A C28A -18(4) . . . . ?
C26A C27A C28A C23A 20(4) . . . . ?
C28A C23A C24A C25A 1(5) . . . . ?
